data_7221825
loop_
_publ_author_name
'D\'iaz-Urrutia, Christian'
'Chen, Wei-Ching'
'Crites, Charles-Oneil'
'Daccache, Jennifer'
'Korobkov, Ilia'
'Baker, R. Tom'

_publ_section_title
;
 Towards lignin valorisation: comparing homogeneous catalysts for the
 aerobic oxidation and depolymerisation of organosolv lignin
;
_journal_issue 86
_journal_name_full 'RSC Adv.'
_journal_page_first 70502
_journal_paper_doi 10.1039/C5RA15694G
_journal_volume 5
_journal_year 2015
_chemical_formula_sum 'C76 H106 N6 O7 V2'
_chemical_formula_weight 1317.54
_chemical_name_systematic 'Bimetallic oxovanadiumV'
_space_group_crystal_system monoclinic
_space_group_IT_number 14
_space_group_name_Hall '-P 2ybc'
_space_group_name_H-M_alt 'P 1 21/c 1'
_symmetry_space_group_name_Hall '-P 2ybc'
_symmetry_space_group_name_H-M 'P 1 21/c 1'
_atom_sites_solution_hydrogens geom
_audit_creation_method SHELXL-2013
_audit_update_record
;
2015-04-30 deposited with the CCDC.
2015-08-11 downloaded from the CCDC.
;
_cell_angle_alpha 90
_cell_angle_beta 113.6928(11)
_cell_angle_gamma 90
_cell_formula_units_Z 2
_cell_length_a 14.6421(4)
_cell_length_b 17.5486(4)
_cell_length_c 15.7326(4)
_cell_measurement_reflns_used 9833
_cell_measurement_temperature 200(2)
_cell_measurement_theta_max 28.31
_cell_measurement_theta_min 2.46
_cell_volume 3701.74(16)
_computing_cell_refinement 'APEX II, Bruker (2009)'
_computing_data_collection 'APEX II, Bruker (2009)'
_computing_data_reduction 'XPREP, Bruker (2009)'
_computing_molecular_graphics 'SHELXTL, Bruker (2004)'
_computing_publication_material 'SHELXTL, Bruker (2004)'
_computing_structure_refinement 'SHELXL-2013 (Sheldrick, 2013)'
_computing_structure_solution 'SHELXS-03 (Sheldrick, 2003)'
_diffrn_ambient_temperature 200(2)
_diffrn_measured_fraction_theta_full 0.991
_diffrn_measured_fraction_theta_max 0.993
_diffrn_measurement_device_type 'Bruker APEX-II CCD'
_diffrn_measurement_method '\f and \w scans'
_diffrn_radiation_type MoK\a
_diffrn_radiation_wavelength 0.71073
_diffrn_reflns_av_R_equivalents 0.0215
_diffrn_reflns_av_unetI/netI 0.0159
_diffrn_reflns_laue_measured_fraction_full 0.991
_diffrn_reflns_laue_measured_fraction_max 0.993
_diffrn_reflns_limit_h_max 19
_diffrn_reflns_limit_h_min -19
_diffrn_reflns_limit_k_max 23
_diffrn_reflns_limit_k_min -23
_diffrn_reflns_limit_l_max 20
_diffrn_reflns_limit_l_min -20
_diffrn_reflns_number 49319
_diffrn_reflns_point_group_measured_fraction_full 0.991
_diffrn_reflns_point_group_measured_fraction_max 0.993
_diffrn_reflns_theta_full 25.242
_diffrn_reflns_theta_max 28.309
_diffrn_reflns_theta_min 1.911
_exptl_absorpt_coefficient_mu 0.307
_exptl_absorpt_correction_T_max 0.7457
_exptl_absorpt_correction_T_min 0.6450
_exptl_absorpt_correction_type multi-scan
_exptl_absorpt_process_details 'SADABS, Bruker (2003)'
_exptl_crystal_colour blue
_exptl_crystal_density_diffrn 1.182
_exptl_crystal_density_meas ?
_exptl_crystal_description block
_exptl_crystal_F_000 1412
_exptl_crystal_size_max 0.240
_exptl_crystal_size_mid 0.120
_exptl_crystal_size_min 0.100
_refine_diff_density_max 0.401
_refine_diff_density_min -0.411
_refine_diff_density_rms 0.047
_refine_ls_extinction_method none
_refine_ls_goodness_of_fit_ref 1.029
_refine_ls_hydrogen_treatment constr
_refine_ls_matrix_type full
_refine_ls_number_parameters 413
_refine_ls_number_reflns 9146
_refine_ls_number_restraints 0
_refine_ls_restrained_S_all 1.029
_refine_ls_R_factor_all 0.0430
_refine_ls_R_factor_gt 0.0369
_refine_ls_shift/su_max 0.002
_refine_ls_shift/su_mean 0.000
_refine_ls_structure_factor_coef Fsqd
_refine_ls_weighting_details 'w=1/[\s^2^(Fo^2^)+(0.0543P)^2^+1.7484P] where P=(Fo^2^+2Fc^2^)/3'
_refine_ls_weighting_scheme calc
_refine_ls_wR_factor_gt 0.0963
_refine_ls_wR_factor_ref 0.1030
_reflns_Friedel_coverage 0.000
_reflns_number_gt 8127
_reflns_number_total 9146
_reflns_threshold_expression 'I > 2\s(I)'
_cod_data_source_file c5ra15694g2.cif
_cod_data_source_block tb152
_cod_depositor_comments
;
The following automatic conversions were performed:

'_exptl_crystal_density_meas' value 'n/a' was changed to '?' - the
value is perceived as not measured.

Automatic conversion script
Id: cif_fix_values 3271 2015-04-21 07:52:19Z andrius 
;
_cod_database_code 7221825
_shelx_space_group_comment
; 
The symmetry employed for this shelxl refinement is uniquely defined 
by the following loop, which should always be used as a source of 
symmetry information in preference to the above space-group names. 
They are only intended as comments. 
;
_shelx_estimated_absorpt_t_min 0.930
_shelx_estimated_absorpt_t_max 0.970
_shelxl_version_number 2013-4

loop_
_space_group_symop_operation_xyz
'x, y, z'
'-x, y+1/2, -z+1/2'
'-x, -y, -z'
'x, -y-1/2, z-1/2'

loop_
_atom_site_label
_atom_site_type_symbol
_atom_site_fract_x
_atom_site_fract_y
_atom_site_fract_z
_atom_site_U_iso_or_equiv
_atom_site_adp_type
_atom_site_occupancy
_atom_site_site_symmetry_order
_atom_site_calc_flag
_atom_site_refinement_flags_posn
_atom_site_refinement_flags_adp
_atom_site_refinement_flags_occupancy
V1 V 0.45212(2) 0.92653(2) 0.54978(2) 0.01643(6) Uani 1 1 d . . .
O1 O 0.5000 1.0000 0.5000 0.0215(2) Uani 1 2 d S . P
O2 O 0.57191(6) 0.91651(5) 0.65445(6) 0.02091(18) Uani 1 1 d . . .
O3 O 0.32033(6) 0.94156(5) 0.46916(6) 0.02159(18) Uani 1 1 d . . .
O4 O 0.46403(7) 0.84742(5) 0.50266(6) 0.02416(19) Uani 1 1 d . . .
N1 N 0.41591(7) 1.02227(6) 0.63680(7) 0.01665(19) Uani 1 1 d . . .
N2 N 0.39308(8) 0.86817(6) 0.64244(7) 0.0217(2) Uani 1 1 d . . .
N3 N 0.5324(2) 0.8753(2) 1.0776(2) 0.1238(12) Uani 1 1 d . . .
C1 C 0.51117(9) 1.06162(7) 0.69366(8) 0.0194(2) Uani 1 1 d . . .
H1A H 0.4959 1.1053 0.7257 0.023 Uiso 1 1 calc R U .
H1B H 0.5399 1.0825 0.6513 0.023 Uiso 1 1 calc R U .
C2 C 0.61905(9) 0.94406(7) 0.73959(8) 0.0198(2) Uani 1 1 d . . .
C3 C 0.58903(9) 1.01288(7) 0.76538(8) 0.0202(2) Uani 1 1 d . . .
C4 C 0.63958(9) 1.04144(8) 0.85481(8) 0.0238(2) Uani 1 1 d . . .
H4A H 0.6165 1.0870 0.8723 0.029 Uiso 1 1 calc R U .
C5 C 0.72301(10) 1.00484(8) 0.91904(9) 0.0272(3) Uani 1 1 d . . .
C6 C 0.75170(10) 0.93632(8) 0.89149(9) 0.0279(3) Uani 1 1 d . . .
H6A H 0.8081 0.9105 0.9350 0.033 Uiso 1 1 calc R U .
C7 C 0.70259(10) 0.90382(8) 0.80432(9) 0.0239(2) Uani 1 1 d . . .
C8 C 0.78301(11) 1.03726(9) 1.01625(9) 0.0335(3) Uani 1 1 d . . .
C9 C 0.89283(14) 1.04319(16) 1.03258(14) 0.0618(6) Uani 1 1 d . . .
H9A H 0.8998 1.0776 0.9865 0.093 Uiso 1 1 calc R U .
H9B H 0.9180 0.9926 1.0267 0.093 Uiso 1 1 calc R U .
H9C H 0.9312 1.0632 1.0950 0.093 Uiso 1 1 calc R U .
C10 C 0.74595(16) 1.11582(11) 1.02941(12) 0.0523(5) Uani 1 1 d . . .
H10A H 0.7522 1.1513 0.9840 0.078 Uiso 1 1 calc R U .
H10B H 0.7860 1.1342 1.0923 0.078 Uiso 1 1 calc R U .
H10C H 0.6759 1.1124 1.0204 0.078 Uiso 1 1 calc R U .
C11 C 0.77321(17) 0.98403(12) 1.08941(11) 0.0535(5) Uani 1 1 d . . .
H11A H 0.8114 1.0048 1.1515 0.080 Uiso 1 1 calc R U .
H11B H 0.7991 0.9335 1.0843 0.080 Uiso 1 1 calc R U .
H11C H 0.7028 0.9798 1.0792 0.080 Uiso 1 1 calc R U .
C12 C 0.73806(11) 0.82930(8) 0.77653(9) 0.0289(3) Uani 1 1 d . . .
C13 C 0.65502(14) 0.76905(9) 0.74838(13) 0.0438(4) Uani 1 1 d . . .
H13A H 0.5957 0.7886 0.6970 0.066 Uiso 1 1 calc R U .
H13B H 0.6384 0.7576 0.8015 0.066 Uiso 1 1 calc R U .
H13C H 0.6779 0.7225 0.7286 0.066 Uiso 1 1 calc R U .
C14 C 0.76730(13) 0.84328(10) 0.69450(12) 0.0417(4) Uani 1 1 d . . .
H14A H 0.8204 0.8816 0.7119 0.063 Uiso 1 1 calc R U .
H14B H 0.7091 0.8616 0.6411 0.063 Uiso 1 1 calc R U .
H14C H 0.7911 0.7956 0.6781 0.063 Uiso 1 1 calc R U .
C15 C 0.82850(15) 0.79609(12) 0.85650(13) 0.0545(5) Uani 1 1 d . . .
H15A H 0.8831 0.8333 0.8762 0.082 Uiso 1 1 calc R U .
H15B H 0.8500 0.7493 0.8358 0.082 Uiso 1 1 calc R U .
H15C H 0.8105 0.7844 0.9087 0.082 Uiso 1 1 calc R U .
C16 C 0.35112(9) 1.08059(6) 0.57121(8) 0.0183(2) Uani 1 1 d . . .
H16A H 0.3867 1.1010 0.5343 0.022 Uiso 1 1 calc R U .
H16B H 0.3414 1.1233 0.6079 0.022 Uiso 1 1 calc R U .
C17 C 0.24158(8) 0.98546(7) 0.45436(8) 0.0180(2) Uani 1 1 d . . .
C18 C 0.25016(9) 1.05272(7) 0.50533(8) 0.0179(2) Uani 1 1 d . . .
C19 C 0.16627(9) 1.09801(7) 0.48770(8) 0.0195(2) Uani 1 1 d . . .
H19A H 0.1723 1.1426 0.5238 0.023 Uiso 1 1 calc R U .
C20 C 0.07398(9) 1.07948(7) 0.41856(8) 0.0191(2) Uani 1 1 d . . .
C21 C 0.06800(9) 1.01237(7) 0.36843(8) 0.0210(2) Uani 1 1 d . . .
H21A H 0.0054 0.9992 0.3209 0.025 Uiso 1 1 calc R U .
C22 C 0.14815(9) 0.96403(7) 0.38412(8) 0.0194(2) Uani 1 1 d . . .
C23 C -0.01961(9) 1.12868(7) 0.39355(9) 0.0223(2) Uani 1 1 d . . .
C24 C -0.00042(12) 1.19967(10) 0.45412(12) 0.0428(4) Uani 1 1 d . . .
H24A H 0.0223 1.1846 0.5194 0.064 Uiso 1 1 calc R U .
H24B H -0.0622 1.2292 0.4360 0.064 Uiso 1 1 calc R U .
H24C H 0.0510 1.2309 0.4460 0.064 Uiso 1 1 calc R U .
C25 C -0.10257(11) 1.08209(10) 0.40441(13) 0.0382(4) Uani 1 1 d . . .
H25A H -0.0807 1.0652 0.4690 0.057 Uiso 1 1 calc R U .
H25B H -0.1177 1.0375 0.3635 0.057 Uiso 1 1 calc R U .
H25C H -0.1625 1.1137 0.3878 0.057 Uiso 1 1 calc R U .
C26 C -0.05532(12) 1.15445(9) 0.29238(10) 0.0356(3) Uani 1 1 d . . .
H26A H -0.1153 1.1858 0.2761 0.053 Uiso 1 1 calc R U .
H26B H -0.0707 1.1096 0.2518 0.053 Uiso 1 1 calc R U .
H26C H -0.0028 1.1843 0.2844 0.053 Uiso 1 1 calc R U .
C27 C 0.13792(10) 0.89139(7) 0.32643(9) 0.0246(3) Uani 1 1 d . . .
C28 C 0.03030(12) 0.87894(10) 0.25681(13) 0.0462(4) Uani 1 1 d . . .
H28A H -0.0132 0.8738 0.2903 0.069 Uiso 1 1 calc R U .
H28B H 0.0266 0.8324 0.2211 0.069 Uiso 1 1 calc R U .
H28C H 0.0086 0.9226 0.2145 0.069 Uiso 1 1 calc R U .
C29 C 0.20335(13) 0.89840(10) 0.27090(11) 0.0402(4) Uani 1 1 d . . .
H29A H 0.1970 0.8520 0.2343 0.060 Uiso 1 1 calc R U .
H29B H 0.2731 0.9053 0.3138 0.060 Uiso 1 1 calc R U .
H29C H 0.1815 0.9424 0.2292 0.060 Uiso 1 1 calc R U .
C30 C 0.17003(12) 0.82129(8) 0.38973(11) 0.0352(3) Uani 1 1 d . . .
H30A H 0.1280 0.8167 0.4248 0.053 Uiso 1 1 calc R U .
H30B H 0.2399 0.8269 0.4330 0.053 Uiso 1 1 calc R U .
H30C H 0.1626 0.7755 0.3519 0.053 Uiso 1 1 calc R U .
C31 C 0.36856(9) 0.99279(7) 0.69715(8) 0.0210(2) Uani 1 1 d . . .
H31A H 0.2972 1.0073 0.6706 0.025 Uiso 1 1 calc R U .
H31B H 0.4005 1.0168 0.7591 0.025 Uiso 1 1 calc R U .
C32 C 0.37682(9) 0.90788(7) 0.70787(9) 0.0220(2) Uani 1 1 d . . .
C33 C 0.35996(11) 0.87220(9) 0.77926(10) 0.0323(3) Uani 1 1 d . . .
H33A H 0.3526 0.9015 0.8269 0.039 Uiso 1 1 calc R U .
C34 C 0.35410(13) 0.79361(9) 0.78003(12) 0.0397(4) Uani 1 1 d . . .
H34A H 0.3418 0.7681 0.8277 0.048 Uiso 1 1 calc R U .
C35 C 0.36645(12) 0.75286(9) 0.71041(12) 0.0375(3) Uani 1 1 d . . .
H35A H 0.3605 0.6989 0.7082 0.045 Uiso 1 1 calc R U .
C36 C 0.38746(11) 0.79143(8) 0.64411(10) 0.0297(3) Uani 1 1 d . . .
H36A H 0.3984 0.7629 0.5977 0.036 Uiso 1 1 calc R U .
C37 C 0.56304(18) 0.84287(16) 1.03398(18) 0.0679(6) Uani 1 1 d . . .
C38 C 0.60349(19) 0.79957(15) 0.98046(18) 0.0701(6) Uani 1 1 d . . .
H38A H 0.6725 0.7854 1.0195 0.105 Uiso 1 1 calc R U .
H38B H 0.6022 0.8302 0.9279 0.105 Uiso 1 1 calc R U .
H38C H 0.5636 0.7534 0.9573 0.105 Uiso 1 1 calc R U .

loop_
_atom_site_aniso_label
_atom_site_aniso_U_11
_atom_site_aniso_U_22
_atom_site_aniso_U_33
_atom_site_aniso_U_23
_atom_site_aniso_U_13
_atom_site_aniso_U_12
V1 0.01596(11) 0.01571(10) 0.01634(10) -0.00062(7) 0.00516(8) 0.00286(7)
O1 0.0219(6) 0.0218(6) 0.0205(6) 0.0038(5) 0.0082(5) 0.0024(5)
O2 0.0186(4) 0.0232(4) 0.0174(4) 0.0005(3) 0.0036(3) 0.0045(3)
O3 0.0172(4) 0.0220(4) 0.0214(4) -0.0045(3) 0.0034(3) 0.0039(3)
O4 0.0258(5) 0.0210(4) 0.0242(4) -0.0030(3) 0.0085(4) 0.0051(3)
N1 0.0143(4) 0.0170(4) 0.0164(4) -0.0005(3) 0.0038(3) 0.0010(3)
N2 0.0208(5) 0.0192(5) 0.0245(5) 0.0003(4) 0.0086(4) -0.0002(4)
N3 0.111(2) 0.157(3) 0.128(2) -0.001(2) 0.074(2) 0.051(2)
C1 0.0166(5) 0.0181(5) 0.0191(5) -0.0017(4) 0.0027(4) -0.0001(4)
C2 0.0170(5) 0.0234(6) 0.0168(5) 0.0026(4) 0.0046(4) 0.0007(4)
C3 0.0155(5) 0.0230(6) 0.0199(5) 0.0017(4) 0.0046(4) 0.0008(4)
C4 0.0207(6) 0.0277(6) 0.0194(6) -0.0011(5) 0.0044(5) 0.0003(5)
C5 0.0237(6) 0.0331(7) 0.0194(6) 0.0004(5) 0.0031(5) -0.0004(5)
C6 0.0227(6) 0.0331(7) 0.0205(6) 0.0055(5) 0.0010(5) 0.0056(5)
C7 0.0225(6) 0.0253(6) 0.0213(6) 0.0050(5) 0.0062(5) 0.0047(5)
C8 0.0291(7) 0.0411(8) 0.0199(6) -0.0024(5) -0.0010(5) 0.0012(6)
C9 0.0313(9) 0.0984(17) 0.0435(10) -0.0239(11) 0.0023(7) -0.0122(10)
C10 0.0598(12) 0.0469(10) 0.0284(8) -0.0112(7) -0.0051(7) 0.0050(8)
C11 0.0727(13) 0.0550(11) 0.0234(7) -0.0004(7) 0.0095(8) -0.0049(10)
C12 0.0294(7) 0.0280(7) 0.0243(6) 0.0059(5) 0.0056(5) 0.0115(5)
C13 0.0519(10) 0.0263(7) 0.0545(10) 0.0025(7) 0.0228(8) 0.0031(7)
C14 0.0437(9) 0.0437(9) 0.0462(9) 0.0093(7) 0.0269(8) 0.0177(7)
C15 0.0551(11) 0.0506(10) 0.0390(9) 0.0034(8) -0.0008(8) 0.0321(9)
C16 0.0158(5) 0.0152(5) 0.0189(5) -0.0021(4) 0.0017(4) 0.0014(4)
C17 0.0167(5) 0.0176(5) 0.0182(5) -0.0002(4) 0.0055(4) 0.0016(4)
C18 0.0168(5) 0.0176(5) 0.0164(5) -0.0007(4) 0.0036(4) 0.0000(4)
C19 0.0190(5) 0.0177(5) 0.0195(5) -0.0018(4) 0.0054(4) 0.0013(4)
C20 0.0162(5) 0.0189(5) 0.0188(5) 0.0007(4) 0.0037(4) 0.0019(4)
C21 0.0172(5) 0.0208(6) 0.0198(5) -0.0024(4) 0.0019(4) -0.0007(4)
C22 0.0195(5) 0.0174(5) 0.0183(5) -0.0034(4) 0.0044(4) -0.0010(4)
C23 0.0171(5) 0.0216(6) 0.0230(6) -0.0009(4) 0.0026(4) 0.0035(4)
C24 0.0262(7) 0.0400(9) 0.0473(9) -0.0191(7) -0.0008(6) 0.0121(6)
C25 0.0249(7) 0.0410(9) 0.0515(9) 0.0108(7) 0.0184(7) 0.0071(6)
C26 0.0346(8) 0.0357(8) 0.0305(7) 0.0103(6) 0.0069(6) 0.0120(6)
C27 0.0233(6) 0.0210(6) 0.0237(6) -0.0074(5) 0.0036(5) 0.0003(5)
C28 0.0303(8) 0.0353(8) 0.0517(10) -0.0242(7) -0.0058(7) 0.0024(6)
C29 0.0506(10) 0.0420(9) 0.0314(7) -0.0123(6) 0.0202(7) -0.0015(7)
C30 0.0443(8) 0.0193(6) 0.0356(7) -0.0045(5) 0.0094(6) -0.0001(6)
C31 0.0208(6) 0.0223(6) 0.0208(5) -0.0018(4) 0.0091(4) 0.0013(4)
C32 0.0184(6) 0.0238(6) 0.0234(6) 0.0009(5) 0.0081(5) 0.0002(4)
C33 0.0374(8) 0.0342(7) 0.0304(7) 0.0045(6) 0.0189(6) 0.0018(6)
C34 0.0463(9) 0.0356(8) 0.0444(9) 0.0131(7) 0.0258(7) 0.0002(7)
C35 0.0416(8) 0.0231(7) 0.0527(9) 0.0080(6) 0.0239(7) 0.0004(6)
C36 0.0317(7) 0.0209(6) 0.0382(7) -0.0012(5) 0.0158(6) -0.0001(5)
C37 0.0540(12) 0.0842(17) 0.0713(15) 0.0121(13) 0.0312(11) 0.0101(12)
C38 0.0703(15) 0.0742(16) 0.0764(16) -0.0077(12) 0.0405(13) -0.0118(12)

loop_
_atom_type_symbol
_atom_type_description
_atom_type_scat_dispersion_real
_atom_type_scat_dispersion_imag
_atom_type_scat_source
C C 0.0033 0.0016 'International Tables Vol C Tables 4.2.6.8 and 6.1.1.4'
H H 0.0000 0.0000 'International Tables Vol C Tables 4.2.6.8 and 6.1.1.4'
N N 0.0061 0.0033 'International Tables Vol C Tables 4.2.6.8 and 6.1.1.4'
O O 0.0106 0.0060 'International Tables Vol C Tables 4.2.6.8 and 6.1.1.4'
V V 0.3005 0.5294 'International Tables Vol C Tables 4.2.6.8 and 6.1.1.4'

loop_
_geom_angle_atom_site_label_1
_geom_angle_atom_site_label_2
_geom_angle_atom_site_label_3
_geom_angle
_geom_angle_site_symmetry_3
O4 V1 O1 106.52(4) .
O4 V1 O3 94.76(4) .
O1 V1 O3 94.66(3) .
O4 V1 O2 95.00(4) .
O1 V1 O2 93.40(3) .
O3 V1 O2 165.04(4) .
O4 V1 N2 92.70(4) .
O1 V1 N2 160.52(3) .
O3 V1 N2 86.67(4) .
O2 V1 N2 81.57(4) .
O4 V1 N1 165.76(4) .
O1 V1 N1 87.70(3) .
O3 V1 N1 83.16(4) .
O2 V1 N1 84.60(4) .
N2 V1 N1 73.14(4) .
V1 O1 V1 180.0 3_676
C2 O2 V1 141.06(8) .
C17 O3 V1 142.64(8) .
C31 N1 C1 110.16(9) .
C31 N1 C16 110.66(9) .
C1 N1 C16 106.20(9) .
C31 N1 V1 113.40(7) .
C1 N1 V1 107.71(7) .
C16 N1 V1 108.42(7) .
C32 N2 C36 118.19(12) .
C32 N2 V1 120.00(8) .
C36 N2 V1 121.03(9) .
N1 C1 C3 115.50(10) .
O2 C2 C3 120.68(10) .
O2 C2 C7 119.32(11) .
C3 C2 C7 119.97(11) .
C4 C3 C2 120.11(11) .
C4 C3 C1 119.14(11) .
C2 C3 C1 120.26(10) .
C5 C4 C3 121.51(12) .
C4 C5 C6 117.22(12) .
C4 C5 C8 122.48(13) .
C6 C5 C8 120.31(12) .
C7 C6 C5 123.92(12) .
C6 C7 C2 117.20(12) .
C6 C7 C12 122.07(11) .
C2 C7 C12 120.69(11) .
C10 C8 C9 108.88(17) .
C10 C8 C11 107.63(15) .
C9 C8 C11 108.97(16) .
C10 C8 C5 112.20(12) .
C9 C8 C5 109.60(13) .
C11 C8 C5 109.48(13) .
C15 C12 C14 108.12(14) .
C15 C12 C7 111.77(12) .
C14 C12 C7 110.14(12) .
C15 C12 C13 107.36(14) .
C14 C12 C13 108.88(13) .
C7 C12 C13 110.46(12) .
N1 C16 C18 115.39(9) .
O3 C17 C18 121.05(10) .
O3 C17 C22 118.67(10) .
C18 C17 C22 120.27(10) .
C19 C18 C17 119.74(11) .
C19 C18 C16 119.65(10) .
C17 C18 C16 120.27(10) .
C20 C19 C18 121.60(11) .
C19 C20 C21 117.28(11) .
C19 C20 C23 123.86(11) .
C21 C20 C23 118.85(10) .
C22 C21 C20 123.85(11) .
C21 C22 C17 117.23(10) .
C21 C22 C27 121.82(11) .
C17 C22 C27 120.92(11) .
C24 C23 C25 108.80(13) .
C24 C23 C26 107.99(12) .
C25 C23 C26 108.61(12) .
C24 C23 C20 112.28(10) .
C25 C23 C20 109.80(11) .
C26 C23 C20 109.28(11) .
C28 C27 C30 108.00(13) .
C28 C27 C22 111.66(11) .
C30 C27 C22 110.51(11) .
C28 C27 C29 107.57(13) .
C30 C27 C29 109.54(12) .
C22 C27 C29 109.50(11) .
N1 C31 C32 112.53(10) .
N2 C32 C33 121.96(12) .
N2 C32 C31 117.48(11) .
C33 C32 C31 120.35(12) .
C34 C33 C32 119.18(14) .
C35 C34 C33 118.81(14) .
C36 C35 C34 119.12(14) .
N2 C36 C35 122.59(14) .
N3 C37 C38 178.2(3) .

loop_
_geom_bond_atom_site_label_1
_geom_bond_atom_site_label_2
_geom_bond_distance
_geom_bond_site_symmetry_2
V1 O4 1.6159(9) .
V1 O1 1.7912(2) .
V1 O3 1.8533(9) .
V1 O2 1.8703(9) .
V1 N2 2.2213(11) .
V1 N1 2.3582(10) .
O1 V1 1.7912(2) 3_676
O2 C2 1.3270(14) .
O3 C17 1.3273(14) .
N1 C31 1.4760(15) .
N1 C1 1.4899(15) .
N1 C16 1.4919(14) .
N2 C32 1.3412(16) .
N2 C36 1.3500(17) .
N3 C37 1.115(4) .
C1 C3 1.5069(16) .
C2 C3 1.3998(17) .
C2 C7 1.4251(16) .
C3 C4 1.3935(17) .
C4 C5 1.3906(18) .
C5 C6 1.399(2) .
C5 C8 1.5345(18) .
C6 C7 1.3894(18) .
C7 C12 1.5341(19) .
C8 C10 1.526(2) .
C8 C9 1.527(2) .
C8 C11 1.533(2) .
C12 C15 1.529(2) .
C12 C14 1.534(2) .
C12 C13 1.536(2) .
C16 C18 1.5057(15) .
C17 C18 1.4039(16) .
C17 C22 1.4209(16) .
C18 C19 1.3941(16) .
C19 C20 1.3906(16) .
C20 C21 1.4003(16) .
C20 C23 1.5314(16) .
C21 C22 1.3876(17) .
C22 C27 1.5367(16) .
C23 C24 1.5243(19) .
C23 C25 1.530(2) .
C23 C26 1.5305(18) .
C27 C28 1.5308(19) .
C27 C30 1.5330(19) .
C27 C29 1.539(2) .
C31 C32 1.4991(17) .
C32 C33 1.3920(19) .
C33 C34 1.382(2) .
C34 C35 1.380(2) .
C35 C36 1.378(2) .
C37 C38 1.428(3) .

loop_
_geom_torsion_atom_site_label_1
_geom_torsion_atom_site_label_2
_geom_torsion_atom_site_label_3
_geom_torsion_atom_site_label_4
_geom_torsion
O4 V1 O2 C2 -163.36(13)
O1 V1 O2 C2 89.71(13)
O3 V1 O2 C2 -32.8(2)
N2 V1 O2 C2 -71.36(13)
N1 V1 O2 C2 2.34(13)
O4 V1 O3 C17 171.89(14)
O1 V1 O3 C17 -81.07(14)
O2 V1 O3 C17 41.3(2)
N2 V1 O3 C17 79.45(14)
N1 V1 O3 C17 6.05(14)
C31 N1 C1 C3 60.34(13)
C16 N1 C1 C3 -179.79(10)
V1 N1 C1 C3 -63.81(11)
V1 O2 C2 C3 -17.5(2)
V1 O2 C2 C7 164.05(10)
O2 C2 C3 C4 -179.57(11)
C7 C2 C3 C4 -1.16(19)
O2 C2 C3 C1 -7.67(18)
C7 C2 C3 C1 170.74(11)
N1 C1 C3 C4 -134.50(12)
N1 C1 C3 C2 53.52(15)
C2 C3 C4 C5 2.9(2)
C1 C3 C4 C5 -169.07(12)
C3 C4 C5 C6 -2.7(2)
C3 C4 C5 C8 176.86(13)
C4 C5 C6 C7 0.7(2)
C8 C5 C6 C7 -178.83(14)
C5 C6 C7 C2 0.9(2)
C5 C6 C7 C12 178.75(13)
O2 C2 C7 C6 177.72(12)
C3 C2 C7 C6 -0.71(19)
O2 C2 C7 C12 -0.12(19)
C3 C2 C7 C12 -178.55(12)
C4 C5 C8 C10 -5.1(2)
C6 C5 C8 C10 174.41(15)
C4 C5 C8 C9 -126.18(18)
C6 C5 C8 C9 53.3(2)
C4 C5 C8 C11 114.34(17)
C6 C5 C8 C11 -66.15(19)
C6 C7 C12 C15 2.2(2)
C2 C7 C12 C15 179.97(15)
C6 C7 C12 C14 -117.97(15)
C2 C7 C12 C14 59.76(17)
C6 C7 C12 C13 121.71(15)
C2 C7 C12 C13 -60.56(17)
C31 N1 C16 C18 -61.20(13)
C1 N1 C16 C18 179.26(10)
V1 N1 C16 C18 63.76(11)
V1 O3 C17 C18 10.7(2)
V1 O3 C17 C22 -170.74(10)
O3 C17 C18 C19 179.47(11)
C22 C17 C18 C19 0.90(18)
O3 C17 C18 C16 6.23(17)
C22 C17 C18 C16 -172.33(11)
N1 C16 C18 C19 137.75(11)
N1 C16 C18 C17 -49.01(15)
C17 C18 C19 C20 -1.91(18)
C16 C18 C19 C20 171.37(11)
C18 C19 C20 C21 1.37(18)
C18 C19 C20 C23 -177.47(12)
C19 C20 C21 C22 0.18(19)
C23 C20 C21 C22 179.07(12)
C20 C21 C22 C17 -1.12(19)
C20 C21 C22 C27 -179.36(12)
O3 C17 C22 C21 -178.04(11)
C18 C17 C22 C21 0.56(17)
O3 C17 C22 C27 0.22(18)
C18 C17 C22 C27 178.82(11)
C19 C20 C23 C24 -0.88(19)
C21 C20 C23 C24 -179.70(13)
C19 C20 C23 C25 -122.05(14)
C21 C20 C23 C25 59.13(16)
C19 C20 C23 C26 118.91(14)
C21 C20 C23 C26 -59.90(15)
C21 C22 C27 C28 -3.18(19)
C17 C22 C27 C28 178.64(13)
C21 C22 C27 C30 -123.41(14)
C17 C22 C27 C30 58.41(16)
C21 C22 C27 C29 115.84(14)
C17 C22 C27 C29 -62.34(16)
C1 N1 C31 C32 -106.58(11)
C16 N1 C31 C32 136.29(10)
V1 N1 C31 C32 14.20(12)
C36 N2 C32 C33 3.52(19)
V1 N2 C32 C33 -166.46(10)
C36 N2 C32 C31 -171.31(12)
V1 N2 C32 C31 18.71(14)
N1 C31 C32 N2 -21.50(15)
N1 C31 C32 C33 163.58(12)
N2 C32 C33 C34 -3.8(2)
C31 C32 C33 C34 170.93(14)
C32 C33 C34 C35 0.8(2)
C33 C34 C35 C36 2.1(3)
C32 N2 C36 C35 -0.4(2)
V1 N2 C36 C35 169.45(12)
C34 C35 C36 N2 -2.4(2)
